data_1504478
loop_
_publ_author_name
'Yamashita, Fumikazu'
'Kuniyasu, Hitoshi'
'Terao, Jun'
'Kambe, Nobuaki'

_publ_section_title
;
 Platinum-catalyzed regio- and stereoselective arylthiolation of internal
 alkynes.
;
_journal_issue 1
_journal_name_full 'Organic letters'
_journal_page_first 101
_journal_page_last 104
_journal_paper_doi 10.1021/ol7025069
_journal_volume 10
_journal_year 2008
_chemical_formula_sum 'C59 H49 Cl3 O2 P2 Pt S'
_chemical_formula_weight 1185.49
_space_group_IT_number 14
_symmetry_cell_setting monoclinic
_symmetry_Int_Tables_number 14
_symmetry_space_group_name_Hall '-P 2yn'
_symmetry_space_group_name_H-M 'P 1 21/n 1'
_cell_angle_alpha 90
_cell_angle_beta 100.5756(7)
_cell_angle_gamma 90
_cell_formula_units_Z 4
_cell_length_a 12.1258(2)
_cell_length_b 12.6152(3)
_cell_length_c 34.5793(7)
_cell_measurement_reflns_used 33540
_cell_measurement_temperature 273.2
_cell_measurement_theta_max 27.5
_cell_measurement_theta_min 3.1
_cell_volume 5199.72(18)
_computing_cell_refinement PROCESS-AUTO
_computing_data_collection PROCESS-AUTO
_computing_data_reduction 'teXsan Ver. 1.11'
_computing_publication_material 'teXsan Ver. 1.11'
_computing_structure_refinement 'teXsan Ver. 1.10'
_computing_structure_solution SIR92
_diffrn_detector_area_resol_mean 10.00
_diffrn_measured_fraction_theta_full 0.9959
_diffrn_measured_fraction_theta_max 0.9959
_diffrn_measurement_device_type 'Rigaku RAXIS-RAPID Imaging Plate'
_diffrn_measurement_method \w
_diffrn_radiation_type 'Mo K\a'
_diffrn_radiation_wavelength 0.7107
_diffrn_reflns_av_R_equivalents 0.051
_diffrn_reflns_limit_h_max 15
_diffrn_reflns_limit_h_min -14
_diffrn_reflns_limit_k_max 16
_diffrn_reflns_limit_k_min -16
_diffrn_reflns_limit_l_max 44
_diffrn_reflns_limit_l_min -44
_diffrn_reflns_number 51383
_diffrn_reflns_theta_full 27.49
_diffrn_reflns_theta_max 27.49
_exptl_absorpt_coefficient_mu 2.986
_exptl_absorpt_correction_type none
_exptl_crystal_colour yellow
_exptl_crystal_density_diffrn 1.514
_exptl_crystal_density_method 'not measured'
_exptl_crystal_description prism
_exptl_crystal_size_max 0.350
_exptl_crystal_size_mid 0.300
_exptl_crystal_size_min 0.150
_refine_diff_density_max 1.68
_refine_diff_density_min -1.02
_refine_ls_extinction_method none
_refine_ls_goodness_of_fit_ref 1.111
_refine_ls_hydrogen_treatment noref
_refine_ls_number_parameters 613
_refine_ls_number_reflns 8113
_refine_ls_R_factor_gt 0.0399
_refine_ls_shift/su_max 0.5385
_refine_ls_structure_factor_coef Fsqd
_refine_ls_weighting_details 'w = 1/[\s^2^(Fo^2^) + (0.03800(Max(Fo^2^,0) + 2Fc^2^)/3)^2^]'
_refine_ls_weighting_scheme calc
_refine_ls_wR_factor_ref 0.0852
_reflns_number_gt 8113
_reflns_number_total 11892
_reflns_threshold_expression F^2^>2.0\s(F^2^)
_cod_data_source_file ol7025069-file005.cif
_cod_data_source_block yama30
_cod_original_cell_volume 5199.7(2)
_cod_original_formula_sum 'C59 H49 Cl3 O2 P2 Pt S '
_cod_database_code 1504478

loop_
_symmetry_equiv_pos_as_xyz
x,y,z
1/2-x,1/2+y,1/2-z
-x,-y,-z
1/2+x,1/2-y,1/2+z

loop_
_atom_site_label
_atom_site_type_symbol
_atom_site_fract_x
_atom_site_fract_y
_atom_site_fract_z
_atom_site_U_iso_or_equiv
_atom_site_adp_type
_atom_site_occupancy
_atom_site_calc_flag
Pt(1) Pt 0.36533(2) -0.02320(2) 0.371149(6) 0.02994(5) Uani 1.00 d
Cl(1) Cl 0.3420(1) -0.2051(1) 0.38627(5) 0.0518(5) Uani 1.00 d
Cl(2) Cl 0.8444(3) 0.4726(3) 0.5087(1) 0.165(1) Uani 1.00 d
Cl(3) Cl 0.3454(5) 0.0110(4) 0.7862(2) 0.286(3) Uani 1.00 d
S(1) S 0.4540(1) 0.1767(1) 0.42747(4) 0.0492(5) Uani 1.00 d
P(1) P 0.5481(1) -0.0664(1) 0.36757(4) 0.0327(4) Uani 1.00 d
P(2) P 0.1805(1) 0.0049(1) 0.37724(4) 0.0319(4) Uani 1.00 d
O(1) O 0.2932(4) 0.2293(4) 0.2959(1) 0.070(2) Uani 1.00 d
O(2) O 0.3376(4) 0.0637(4) 0.2883(1) 0.063(1) Uani 1.00 d
C(1) C 0.4173(4) 0.2112(5) 0.3763(1) 0.035(1) Uani 1.00 d
C(2) C 0.3802(4) 0.1278(4) 0.3532(1) 0.032(1) Uani 1.00 d
C(3) C 0.3344(4) 0.1479(5) 0.3102(2) 0.039(2) Uani 1.00 d
C(4) C 0.2865(7) 0.0704(7) 0.2467(2) 0.084(3) Uani 1.00 d
C(5) C 0.3070(7) -0.0266(7) 0.2270(2) 0.083(3) Uani 1.00 d
C(6) C 0.4236(4) 0.3246(5) 0.3670(1) 0.037(2) Uani 1.00 d
C(7) C 0.3705(5) 0.3996(6) 0.3863(2) 0.053(2) Uani 1.00 d
C(8) C 0.3784(6) 0.5048(5) 0.3795(2) 0.062(2) Uani 1.00 d
C(9) C 0.4394(7) 0.5415(5) 0.3530(2) 0.069(2) Uani 1.00 d
C(10) C 0.4945(6) 0.4692(6) 0.3327(2) 0.062(2) Uani 1.00 d
C(11) C 0.4860(5) 0.3610(5) 0.3399(2) 0.049(2) Uani 1.00 d
C(12) C 0.5596(5) 0.2687(5) 0.4483(2) 0.049(2) Uani 1.00 d
C(13) C 0.5645(6) 0.3007(8) 0.4864(2) 0.088(3) Uani 1.00 d
C(14) C 0.6519(8) 0.3648(9) 0.5050(2) 0.111(4) Uani 1.00 d
C(15) C 0.7328(8) 0.3954(7) 0.4851(3) 0.092(3) Uani 1.00 d
C(16) C 0.7313(6) 0.3634(7) 0.4478(2) 0.080(3) Uani 1.00 d
C(17) C 0.6444(5) 0.2992(6) 0.4293(2) 0.056(2) Uani 1.00 d
C(18) C 0.6466(4) 0.0392(5) 0.3608(2) 0.039(2) Uani 1.00 d
C(19) C 0.6288(5) 0.0906(6) 0.3249(2) 0.058(2) Uani 1.00 d
C(20) C 0.7002(6) 0.1688(7) 0.3172(3) 0.081(3) Uani 1.00 d
C(21) C 0.7902(6) 0.1993(7) 0.3460(3) 0.087(3) Uani 1.00 d
C(22) C 0.8087(6) 0.1493(7) 0.3807(3) 0.079(3) Uani 1.00 d
C(23) C 0.7377(5) 0.0692(6) 0.3888(2) 0.060(2) Uani 1.00 d
C(24) C 0.6119(4) -0.1360(5) 0.4121(1) 0.039(2) Uani 1.00 d
C(25) C 0.6195(5) -0.0845(6) 0.4480(2) 0.060(2) Uani 1.00 d
C(26) C 0.6625(6) -0.1363(8) 0.4827(2) 0.075(3) Uani 1.00 d
C(27) C 0.6946(6) -0.2396(8) 0.4820(2) 0.079(3) Uani 1.00 d
C(28) C 0.6835(6) -0.2923(7) 0.4468(2) 0.076(3) Uani 1.00 d
C(29) C 0.6433(5) -0.2395(6) 0.4121(2) 0.060(2) Uani 1.00 d
C(30) C 0.5627(4) -0.1529(5) 0.3269(1) 0.037(2) Uani 1.00 d
C(31) C 0.6685(5) -0.1835(6) 0.3210(2) 0.055(2) Uani 1.00 d
C(32) C 0.6791(6) -0.2474(6) 0.2892(2) 0.069(2) Uani 1.00 d
C(33) C 0.5863(7) -0.2808(6) 0.2633(2) 0.069(2) Uani 1.00 d
C(34) C 0.4824(6) -0.2498(7) 0.2688(2) 0.068(2) Uani 1.00 d
C(35) C 0.4708(5) -0.1876(5) 0.3008(2) 0.049(2) Uani 1.00 d
C(36) C 0.1341(4) 0.1405(5) 0.3828(1) 0.035(1) Uani 1.00 d
C(37) C 0.1101(5) 0.2076(5) 0.3508(2) 0.046(2) Uani 1.00 d
C(38) C 0.0793(5) 0.3118(6) 0.3550(2) 0.062(2) Uani 1.00 d
C(39) C 0.0694(5) 0.3492(6) 0.3915(3) 0.070(3) Uani 1.00 d
C(40) C 0.0907(5) 0.2831(6) 0.4241(2) 0.063(2) Uani 1.00 d
C(41) C 0.1245(4) 0.1795(5) 0.4196(2) 0.049(2) Uani 1.00 d
C(42) C 0.1378(4) -0.0599(5) 0.4194(2) 0.038(2) Uani 1.00 d
C(43) C 0.2185(5) -0.0860(5) 0.4526(2) 0.053(2) Uani 1.00 d
C(44) C 0.1850(7) -0.1233(6) 0.4860(2) 0.073(3) Uani 1.00 d
C(45) C 0.0743(8) -0.1375(7) 0.4873(2) 0.080(3) Uani 1.00 d
C(46) C -0.0040(6) -0.1149(7) 0.4553(2) 0.075(3) Uani 1.00 d
C(47) C 0.0258(5) -0.0768(6) 0.4212(2) 0.056(2) Uani 1.00 d
C(48) C 0.0850(4) -0.0422(4) 0.3334(1) 0.035(2) Uani 1.00 d
C(49) C -0.0265(4) -0.0094(5) 0.3245(2) 0.047(2) Uani 1.00 d
C(50) C -0.0961(4) -0.0451(6) 0.2906(2) 0.056(2) Uani 1.00 d
C(51) C -0.0551(5) -0.1121(6) 0.2656(2) 0.061(2) Uani 1.00 d
C(52) C 0.0540(5) -0.1432(6) 0.2734(2) 0.061(2) Uani 1.00 d
C(53) C 0.1243(5) -0.1097(5) 0.3072(2) 0.049(2) Uani 1.00 d
C(54) C 0.396(1) -0.0530(9) 0.8290(3) 0.100(4) Uani 1.00 d
C(55) C 0.488(1) -0.108(1) 0.8311(4) 0.118(5) Uani 1.00 d
C(56) C 0.344(1) -0.045(1) 0.8591(7) 0.176(8) Uani 1.00 d
C(57) C 0.480(3) -0.147(1) 0.8947(6) 0.24(1) Uani 1.00 d
C(58) C 0.537(2) -0.156(1) 0.8648(8) 0.176(8) Uani 1.00 d
C(59) C 0.388(3) -0.092(2) 0.8931(8) 0.26(2) Uani 1.00 d
H(1) H 0.2082 0.0809 0.2441 0.1014 Uiso 1.00 calc
H(2) H 0.3187 0.1281 0.2349 0.1014 Uiso 1.00 calc
H(3) H 0.2778 -0.0849 0.2394 0.1002 Uiso 1.00 calc
H(4) H 0.2718 -0.0235 0.2002 0.1002 Uiso 1.00 calc
H(5) H 0.3858 -0.0361 0.2288 0.1002 Uiso 1.00 calc
H(6) H 0.3274 0.3767 0.4051 0.0643 Uiso 1.00 calc
H(7) H 0.3411 0.5539 0.3934 0.0746 Uiso 1.00 calc
H(8) H 0.4439 0.6154 0.3482 0.0829 Uiso 1.00 calc
H(9) H 0.5371 0.4936 0.3140 0.0746 Uiso 1.00 calc
H(10) H 0.5230 0.3116 0.3259 0.0592 Uiso 1.00 calc
H(11) H 0.5071 0.2789 0.5002 0.1049 Uiso 1.00 calc
H(12) H 0.6540 0.3855 0.5315 0.1349 Uiso 1.00 calc
H(13) H 0.7899 0.3841 0.4343 0.0969 Uiso 1.00 calc
H(14) H 0.6426 0.2763 0.4029 0.0662 Uiso 1.00 calc
H(15) H 0.5656 0.0722 0.3055 0.0699 Uiso 1.00 calc
H(16) H 0.6892 0.2014 0.2921 0.1008 Uiso 1.00 calc
H(17) H 0.8391 0.2553 0.3416 0.1036 Uiso 1.00 calc
H(18) H 0.8716 0.1686 0.4000 0.0938 Uiso 1.00 calc
H(19) H 0.7519 0.0353 0.4137 0.0723 Uiso 1.00 calc
H(20) H 0.5944 -0.0131 0.4487 0.0728 Uiso 1.00 calc
H(21) H 0.6696 -0.0998 0.5072 0.0908 Uiso 1.00 calc
H(22) H 0.7248 -0.2751 0.5060 0.0945 Uiso 1.00 calc
H(23) H 0.7032 -0.3652 0.4464 0.0913 Uiso 1.00 calc
H(24) H 0.6364 -0.2767 0.3879 0.0731 Uiso 1.00 calc
H(25) H 0.7334 -0.1607 0.3386 0.0662 Uiso 1.00 calc
H(26) H 0.7511 -0.2680 0.2851 0.0826 Uiso 1.00 calc
H(27) H 0.5939 -0.3252 0.2416 0.0814 Uiso 1.00 calc
H(28) H 0.4178 -0.2711 0.2507 0.0828 Uiso 1.00 calc
H(29) H 0.3978 -0.1689 0.3048 0.0583 Uiso 1.00 calc
H(30) H 0.1146 0.1813 0.3253 0.0556 Uiso 1.00 calc
H(31) H 0.0640 0.3573 0.3327 0.0746 Uiso 1.00 calc
H(32) H 0.0478 0.4210 0.3946 0.0843 Uiso 1.00 calc
H(33) H 0.0825 0.3086 0.4494 0.0754 Uiso 1.00 calc
H(34) H 0.1408 0.1343 0.4421 0.0591 Uiso 1.00 calc
H(35) H 0.2959 -0.0776 0.4521 0.0633 Uiso 1.00 calc
H(36) H 0.2398 -0.1397 0.5087 0.0877 Uiso 1.00 calc
H(37) H 0.0516 -0.1631 0.5105 0.0957 Uiso 1.00 calc
H(38) H -0.0814 -0.1250 0.4561 0.0899 Uiso 1.00 calc
H(39) H -0.0304 -0.0624 0.3988 0.0667 Uiso 1.00 calc
H(40) H -0.0547 0.0382 0.3417 0.0560 Uiso 1.00 calc
H(41) H -0.1723 -0.0234 0.2849 0.0670 Uiso 1.00 calc
H(42) H -0.1031 -0.1362 0.2424 0.0728 Uiso 1.00 calc
H(43) H 0.0819 -0.1887 0.2555 0.0728 Uiso 1.00 calc
H(44) H 0.2001 -0.1331 0.3125 0.0586 Uiso 1.00 calc
H(45) H 0.5233 -0.1142 0.8074 0.1443 Uiso 1.00 calc
H(46) H 0.2722 -0.0080 0.8596 0.2014 Uiso 1.00 calc
H(47) H 0.5179 -0.1870 0.9182 0.3039 Uiso 1.00 calc
H(48) H 0.6088 -0.1957 0.8663 0.2106 Uiso 1.00 calc
H(49) H 0.3663 -0.0911 0.9189 0.3048 Uiso 1.00 calc

loop_
_atom_site_aniso_label
_atom_site_aniso_U_11
_atom_site_aniso_U_22
_atom_site_aniso_U_33
_atom_site_aniso_U_12
_atom_site_aniso_U_13
_atom_site_aniso_U_23
Pt(1) 0.02962(10) 0.0221(1) 0.0384(1) 0.0015(1) 0.00694(7) -0.00024(10)
Cl(1) 0.0506(8) 0.0245(9) 0.084(1) 0.0031(7) 0.0226(7) 0.0071(8)
Cl(2) 0.169(3) 0.105(2) 0.176(3) -0.065(2) -0.089(2) 0.008(2)
Cl(3) 0.328(6) 0.195(5) 0.242(5) -0.052(4) -0.191(5) 0.047(4)
S(1) 0.0639(9) 0.045(1) 0.0369(7) -0.0125(8) 0.0049(7) 0.0008(7)
P(1) 0.0301(6) 0.0287(9) 0.0390(7) 0.0044(6) 0.0053(5) -0.0011(6)
P(2) 0.0302(6) 0.0294(10) 0.0371(7) 0.0031(6) 0.0086(5) 0.0004(5)
O(1) 0.106(4) 0.044(3) 0.052(2) 0.011(3) -0.009(2) 0.003(2)
O(2) 0.099(3) 0.048(3) 0.036(2) 0.010(3) -0.006(2) -0.001(2)
C(1) 0.037(3) 0.034(4) 0.036(3) -0.001(3) 0.014(2) -0.002(2)
C(2) 0.033(3) 0.022(3) 0.042(3) 0.000(2) 0.011(2) -0.008(2)
C(3) 0.043(3) 0.026(4) 0.048(3) 0.003(3) 0.008(2) 0.002(3)
C(4) 0.134(7) 0.069(6) 0.037(3) 0.012(5) -0.012(4) -0.011(4)
C(5) 0.103(6) 0.084(7) 0.057(4) 0.004(5) -0.001(4) -0.012(4)
C(6) 0.042(3) 0.025(4) 0.042(3) 0.003(3) 0.005(2) -0.002(2)
C(7) 0.066(4) 0.036(4) 0.059(3) 0.008(3) 0.014(3) -0.003(3)
C(8) 0.094(6) 0.027(4) 0.068(4) 0.014(4) 0.020(4) -0.006(3)
C(9) 0.102(6) 0.021(4) 0.078(5) -0.007(4) -0.002(4) 0.002(3)
C(10) 0.077(4) 0.038(5) 0.072(4) -0.012(4) 0.015(4) 0.013(4)
C(11) 0.058(4) 0.031(4) 0.060(4) 0.001(3) 0.015(3) 0.004(3)
C(12) 0.053(3) 0.046(4) 0.045(3) -0.003(3) 0.000(3) -0.007(3)
C(13) 0.087(5) 0.118(8) 0.058(4) -0.029(5) 0.013(4) -0.027(5)
C(14) 0.114(7) 0.15(1) 0.063(5) -0.030(7) -0.004(5) -0.045(6)
C(15) 0.097(6) 0.063(6) 0.098(7) -0.021(5) -0.026(5) 0.002(5)
C(16) 0.069(5) 0.079(7) 0.084(5) -0.014(4) -0.008(4) 0.029(5)
C(17) 0.045(3) 0.059(5) 0.058(4) -0.002(3) -0.003(3) 0.003(3)
C(18) 0.036(3) 0.026(4) 0.058(3) 0.000(2) 0.016(2) -0.006(3)
C(19) 0.043(3) 0.050(5) 0.085(5) 0.003(3) 0.024(3) 0.016(4)
C(20) 0.066(5) 0.057(6) 0.136(7) 0.015(4) 0.057(5) 0.030(5)
C(21) 0.053(4) 0.040(5) 0.182(10) -0.008(4) 0.058(6) -0.009(6)
C(22) 0.043(4) 0.068(7) 0.132(7) -0.014(4) 0.029(4) -0.035(5)
C(23) 0.039(3) 0.059(5) 0.083(5) -0.008(3) 0.012(3) -0.015(4)
C(24) 0.032(3) 0.044(4) 0.040(3) 0.003(3) 0.007(2) 0.002(3)
C(25) 0.072(4) 0.059(5) 0.049(3) 0.000(4) 0.007(3) -0.007(3)
C(26) 0.091(5) 0.086(7) 0.043(4) -0.006(5) -0.001(3) 0.005(4)
C(27) 0.077(5) 0.099(8) 0.056(4) 0.015(5) 0.000(4) 0.030(5)
C(28) 0.085(5) 0.070(6) 0.072(5) 0.035(5) 0.017(4) 0.022(4)
C(29) 0.076(4) 0.058(5) 0.045(3) 0.023(4) 0.006(3) 0.004(3)
C(30) 0.039(3) 0.036(4) 0.037(3) 0.007(3) 0.007(2) 0.001(2)
C(31) 0.048(3) 0.056(5) 0.062(4) 0.008(3) 0.013(3) -0.009(3)
C(32) 0.073(4) 0.069(6) 0.073(4) 0.017(4) 0.038(4) -0.013(4)
C(33) 0.100(6) 0.050(5) 0.062(4) 0.000(4) 0.031(4) -0.021(4)
C(34) 0.071(4) 0.074(6) 0.062(4) -0.017(4) 0.015(3) -0.024(4)
C(35) 0.050(3) 0.047(5) 0.053(3) -0.005(3) 0.020(3) -0.010(3)
C(36) 0.027(2) 0.031(4) 0.044(3) 0.003(2) 0.005(2) -0.003(2)
C(37) 0.049(3) 0.037(4) 0.056(3) 0.010(3) 0.019(3) 0.006(3)
C(38) 0.060(4) 0.036(5) 0.093(5) 0.014(4) 0.024(4) 0.021(4)
C(39) 0.057(4) 0.025(4) 0.126(7) 0.010(3) 0.006(4) -0.002(4)
C(40) 0.053(4) 0.051(5) 0.082(5) 0.006(4) 0.001(3) -0.025(4)
C(41) 0.042(3) 0.042(4) 0.058(4) 0.008(3) -0.003(3) -0.011(3)
C(42) 0.045(3) 0.027(3) 0.045(3) 0.003(3) 0.015(2) -0.001(2)
C(43) 0.058(4) 0.046(5) 0.056(4) 0.009(3) 0.016(3) 0.008(3)
C(44) 0.108(6) 0.061(6) 0.051(4) 0.009(5) 0.014(4) 0.017(4)
C(45) 0.122(7) 0.071(6) 0.060(4) -0.004(6) 0.048(5) 0.018(4)
C(46) 0.077(5) 0.079(7) 0.083(5) -0.001(5) 0.048(4) 0.014(4)
C(47) 0.049(3) 0.062(5) 0.058(4) 0.003(4) 0.017(3) 0.010(3)
C(48) 0.034(3) 0.029(4) 0.042(3) 0.000(2) 0.009(2) 0.002(2)
C(49) 0.039(3) 0.055(5) 0.049(3) 0.001(3) 0.012(2) -0.009(3)
C(50) 0.034(3) 0.075(6) 0.056(4) -0.002(3) 0.000(3) -0.004(3)
C(51) 0.058(4) 0.068(6) 0.050(4) -0.006(4) -0.006(3) -0.014(3)
C(52) 0.063(4) 0.067(6) 0.052(4) 0.010(4) 0.008(3) -0.020(3)
C(53) 0.041(3) 0.053(5) 0.054(3) 0.007(3) 0.012(3) -0.012(3)
C(54) 0.083(6) 0.089(9) 0.119(8) -0.019(6) -0.005(6) -0.017(6)
C(55) 0.15(1) 0.081(10) 0.132(10) -0.010(8) 0.036(8) -0.024(7)
C(56) 0.123(10) 0.13(2) 0.30(2) -0.07(1) 0.10(1) -0.10(2)
C(57) 0.48(5) 0.06(1) 0.13(2) -0.09(2) -0.04(2) 0.01(1)
C(58) 0.19(1) 0.07(1) 0.25(2) 0.023(10) -0.01(2) -0.04(1)
C(59) 0.46(5) 0.15(3) 0.24(3) -0.21(3) 0.26(3) -0.10(2)

loop_
_atom_type_symbol
_atom_type_description
_atom_type_scat_dispersion_real
_atom_type_scat_dispersion_imag
_atom_type_scat_source
C C 0.003 0.002
;International Tables for Crystallography
(1992, Vol. C, Tables 4.2.6.8 and 6.1.1.1)
;
H H 0.000 0.000
;International Tables for Crystallography
(1992, Vol. C, Table 6.1.1.2)
;
Cl Cl 0.148 0.159
;International Tables for Crystallography
(1992, Vol. C, Tables 4.2.6.8 and 6.1.1.1)
;
O O 0.011 0.006
;International Tables for Crystallography
(1992, Vol. C, Tables 4.2.6.8 and 6.1.1.1)
;
P P 0.102 0.094
;International Tables for Crystallography
(1992, Vol. C, Tables 4.2.6.8 and 6.1.1.1)
;
Pt Pt -1.703 8.390
;International Tables for Crystallography
(1992, Vol. C, Tables 4.2.6.8 and 6.1.1.1)
;
S S 0.125 0.123
;International Tables for Crystallography
(1992, Vol. C, Tables 4.2.6.8 and 6.1.1.1)
;

loop_
_geom_angle_atom_site_label_1
_geom_angle_atom_site_label_2
_geom_angle_atom_site_label_3
_geom_angle
_geom_angle_publ_flag
Cl(1) Pt(1) P(1) 86.45(5) yes
Cl(1) Pt(1) P(2) 88.39(5) yes
Cl(1) Pt(1) C(2) 174.9(1) yes
P(1) Pt(1) P(2) 174.75(5) yes
P(1) Pt(1) C(2) 93.7(1) yes
P(2) Pt(1) C(2) 91.5(1) yes
C(1) S(1) C(12) 105.7(3) yes
Pt(1) P(1) C(18) 119.4(2) yes
Pt(1) P(1) C(24) 109.4(2) yes
Pt(1) P(1) C(30) 114.5(2) yes
C(18) P(1) C(24) 105.8(3) yes
C(18) P(1) C(30) 100.4(3) yes
C(24) P(1) C(30) 106.2(3) yes
Pt(1) P(2) C(36) 118.4(2) yes
Pt(1) P(2) C(42) 115.1(2) yes
Pt(1) P(2) C(48) 110.5(2) yes
C(36) P(2) C(42) 101.4(2) yes
C(36) P(2) C(48) 103.4(2) yes
C(42) P(2) C(48) 106.6(2) yes
C(3) O(2) C(4) 118.1(5) yes
S(1) C(1) C(2) 112.9(4) yes
S(1) C(1) C(6) 115.8(4) yes
C(2) C(1) C(6) 131.0(5) yes
Pt(1) C(2) C(1) 126.4(4) yes
Pt(1) C(2) C(3) 115.0(4) yes
C(1) C(2) C(3) 118.3(5) yes
O(1) C(3) O(2) 120.4(5) yes
O(1) C(3) C(2) 126.6(6) yes
O(2) C(3) C(2) 112.9(5) yes
O(2) C(4) C(5) 109.6(6) yes
C(1) C(6) C(7) 120.9(5) yes
C(1) C(6) C(11) 121.7(5) yes
C(7) C(6) C(11) 117.3(6) yes
C(6) C(7) C(8) 122.2(6) yes
C(7) C(8) C(9) 121.1(6) yes
C(8) C(9) C(10) 119.2(6) yes
C(9) C(10) C(11) 119.4(7) yes
C(6) C(11) C(10) 120.9(6) yes
S(1) C(12) C(13) 118.9(5) yes
S(1) C(12) C(17) 122.4(5) yes
C(13) C(12) C(17) 118.3(6) yes
C(12) C(13) C(14) 120.7(8) yes
C(13) C(14) C(15) 119.5(7) yes
Cl(2) C(15) C(14) 119.7(8) yes
Cl(2) C(15) C(16) 119.1(8) yes
C(14) C(15) C(16) 121.1(8) yes
C(15) C(16) C(17) 119.4(8) yes
C(12) C(17) C(16) 121.0(6) yes
P(1) C(18) C(19) 117.2(4) yes
P(1) C(18) C(23) 124.5(5) yes
C(19) C(18) C(23) 118.3(6) yes
C(18) C(19) C(20) 120.9(6) yes
C(19) C(20) C(21) 119.9(8) yes
C(20) C(21) C(22) 119.6(8) yes
C(21) C(22) C(23) 121.1(7) yes
C(18) C(23) C(22) 120.2(7) yes
P(1) C(24) C(25) 118.7(5) yes
P(1) C(24) C(29) 122.8(4) yes
C(25) C(24) C(29) 118.3(5) yes
C(24) C(25) C(26) 120.6(7) yes
C(25) C(26) C(27) 120.0(7) yes
C(26) C(27) C(28) 119.9(6) yes
C(27) C(28) C(29) 119.9(7) yes
C(24) C(29) C(28) 121.3(6) yes
P(1) C(30) C(31) 120.3(4) yes
P(1) C(30) C(35) 121.2(4) yes
C(31) C(30) C(35) 118.4(5) yes
C(30) C(31) C(32) 120.0(6) yes
C(31) C(32) C(33) 120.9(6) yes
C(32) C(33) C(34) 119.1(6) yes
C(33) C(34) C(35) 120.4(6) yes
C(30) C(35) C(34) 121.1(6) yes
P(2) C(36) C(37) 120.9(4) yes
P(2) C(36) C(41) 120.6(4) yes
C(37) C(36) C(41) 118.4(6) yes
C(36) C(37) C(38) 121.3(6) yes
C(37) C(38) C(39) 119.7(6) yes
C(38) C(39) C(40) 120.4(7) yes
C(39) C(40) C(41) 119.3(6) yes
C(36) C(41) C(40) 120.9(6) yes
P(2) C(42) C(43) 120.1(4) yes
P(2) C(42) C(47) 121.8(4) yes
C(43) C(42) C(47) 117.9(5) yes
C(42) C(43) C(44) 119.9(6) yes
C(43) C(44) C(45) 121.2(6) yes
C(44) C(45) C(46) 119.5(6) yes
C(45) C(46) C(47) 121.3(7) yes
C(42) C(47) C(46) 120.2(6) yes
P(2) C(48) C(49) 121.8(4) yes
P(2) C(48) C(53) 119.9(4) yes
C(49) C(48) C(53) 118.2(5) yes
C(48) C(49) C(50) 120.4(5) yes
C(49) C(50) C(51) 120.0(5) yes
C(50) C(51) C(52) 120.5(5) yes
C(51) C(52) C(53) 120.4(6) yes
C(48) C(53) C(52) 120.5(5) yes
Cl(3) C(54) C(55) 118(1) yes
Cl(3) C(54) C(56) 119(1) yes
C(55) C(54) C(56) 121(1) yes
C(54) C(55) C(58) 121(1) yes
C(54) C(56) C(59) 118(2) yes
C(58) C(57) C(59) 124(2) yes
C(55) C(58) C(57) 114(2) yes
C(56) C(59) C(57) 118(2) yes

loop_
_geom_bond_atom_site_label_1
_geom_bond_atom_site_label_2
_geom_bond_distance
_geom_bond_publ_flag
Pt(1) Cl(1) 2.382(2) yes
Pt(1) P(1) 2.307(1) yes
Pt(1) P(2) 2.317(1) yes
Pt(1) C(2) 2.022(6) yes
Cl(2) C(15) 1.743(8) yes
Cl(3) C(54) 1.70(1) yes
S(1) C(1) 1.798(5) yes
S(1) C(12) 1.779(6) yes
P(1) C(18) 1.833(6) yes
P(1) C(24) 1.816(5) yes
P(1) C(30) 1.814(6) yes
P(2) C(36) 1.821(6) yes
P(2) C(42) 1.827(6) yes
P(2) C(48) 1.830(5) yes
O(1) C(3) 1.208(7) yes
O(2) C(3) 1.309(7) yes
O(2) C(4) 1.462(7) yes
C(1) C(2) 1.347(7) yes
C(1) C(6) 1.471(8) yes
C(2) C(3) 1.511(7) yes
C(4) C(5) 1.44(1) yes
C(6) C(7) 1.383(8) yes
C(6) C(11) 1.387(8) yes
C(7) C(8) 1.355(9) yes
C(8) C(9) 1.358(10) yes
C(9) C(10) 1.40(1) yes
C(10) C(11) 1.395(9) yes
C(12) C(13) 1.370(8) yes
C(12) C(17) 1.373(8) yes
C(13) C(14) 1.39(1) yes
C(14) C(15) 1.35(1) yes
C(15) C(16) 1.35(1) yes
C(16) C(17) 1.390(9) yes
C(18) C(19) 1.381(8) yes
C(18) C(23) 1.382(7) yes
C(19) C(20) 1.372(10) yes
C(20) C(21) 1.39(1) yes
C(21) C(22) 1.34(1) yes
C(22) C(23) 1.39(1) yes
C(24) C(25) 1.390(8) yes
C(24) C(29) 1.360(9) yes
C(25) C(26) 1.382(9) yes
C(26) C(27) 1.36(1) yes
C(27) C(28) 1.37(1) yes
C(28) C(29) 1.380(9) yes
C(30) C(31) 1.390(7) yes
C(30) C(35) 1.370(7) yes
C(31) C(32) 1.388(9) yes
C(32) C(33) 1.370(9) yes
C(33) C(34) 1.366(9) yes
C(34) C(35) 1.385(8) yes
C(36) C(37) 1.382(8) yes
C(36) C(41) 1.390(7) yes
C(37) C(38) 1.382(9) yes
C(38) C(39) 1.372(10) yes
C(39) C(40) 1.39(1) yes
C(40) C(41) 1.387(9) yes
C(42) C(43) 1.404(7) yes
C(42) C(47) 1.388(8) yes
C(43) C(44) 1.375(9) yes
C(44) C(45) 1.36(1) yes
C(45) C(46) 1.35(1) yes
C(46) C(47) 1.381(9) yes
C(48) C(49) 1.393(7) yes
C(48) C(53) 1.390(7) yes
C(49) C(50) 1.388(8) yes
C(50) C(51) 1.366(9) yes
C(51) C(52) 1.359(9) yes
C(52) C(53) 1.382(8) yes
C(54) C(55) 1.29(1) yes
C(54) C(56) 1.32(2) yes
C(55) C(58) 1.36(2) yes
C(56) C(59) 1.34(3) yes
C(57) C(58) 1.34(3) yes
C(57) C(59) 1.31(4) yes

loop_
_geom_contact_atom_site_label_1
_geom_contact_atom_site_label_2
_geom_contact_distance
_geom_contact_site_symmetry_2
O(1) C(5) 3.351(10) 2_555
C(13) C(27) 3.59(1) 3_656

loop_
_geom_torsion_atom_site_label_1
_geom_torsion_atom_site_label_2
_geom_torsion_atom_site_label_3
_geom_torsion_atom_site_label_4
_geom_torsion
_geom_torsion_publ_flag
Pt(1) P(1) C(18) C(19) -68.8(5) yes
Pt(1) P(1) C(18) C(23) 112.3(5) yes
Pt(1) P(1) C(24) C(25) -60.2(5) yes
Pt(1) P(1) C(24) C(29) 113.6(5) yes
Pt(1) P(1) C(30) C(31) 178.9(5) yes
Pt(1) P(1) C(30) C(35) 0.5(6) yes
Pt(1) P(2) C(36) C(37) 77.9(4) yes
Pt(1) P(2) C(36) C(41) -100.7(4) yes
Pt(1) P(2) C(42) C(43) 24.4(6) yes
Pt(1) P(2) C(42) C(47) -161.2(5) yes
Pt(1) P(2) C(48) C(49) -161.8(4) yes
Pt(1) P(2) C(48) C(53) 15.8(5) yes
Pt(1) C(2) C(1) S(1) -0.5(6) yes
Pt(1) C(2) C(1) C(6) -174.7(4) yes
Pt(1) C(2) C(3) O(1) 148.7(5) yes
Pt(1) C(2) C(3) O(2) -27.9(6) yes
Cl(1) Pt(1) P(1) C(18) -173.9(2) yes
Cl(1) Pt(1) P(1) C(24) -51.8(2) yes
Cl(1) Pt(1) P(1) C(30) 67.2(2) yes
Cl(1) Pt(1) P(2) C(36) 163.6(2) yes
Cl(1) Pt(1) P(2) C(42) 43.5(2) yes
Cl(1) Pt(1) P(2) C(48) -77.4(2) yes
Cl(1) Pt(1) C(2) C(1) -179(1) yes
Cl(1) Pt(1) C(2) C(3) 7(1) yes
Cl(2) C(15) C(14) C(13) -178.2(8) yes
Cl(2) C(15) C(16) C(17) 178.1(6) yes
Cl(3) C(54) C(55) C(58) 176(1) yes
Cl(3) C(54) C(56) C(59) -176(1) yes
S(1) C(1) C(2) C(3) 173.3(4) yes
S(1) C(1) C(6) C(7) -51.6(7) yes
S(1) C(1) C(6) C(11) 126.0(5) yes
S(1) C(12) C(13) C(14) 174.1(8) yes
S(1) C(12) C(17) C(16) -174.0(6) yes
P(1) Pt(1) P(2) C(36) 152.6(5) yes
P(1) Pt(1) P(2) C(42) 32.4(6) yes
P(1) Pt(1) P(2) C(48) -88.4(5) yes
P(1) Pt(1) C(2) C(1) -87.0(5) yes
P(1) Pt(1) C(2) C(3) 99.1(4) yes
P(1) C(18) C(19) C(20) -178.4(6) yes
P(1) C(18) C(23) C(22) 179.0(5) yes
P(1) C(24) C(25) C(26) 176.8(5) yes
P(1) C(24) C(29) C(28) -174.9(5) yes
P(1) C(30) C(31) C(32) -178.2(6) yes
P(1) C(30) C(35) C(34) 177.1(6) yes
P(2) Pt(1) P(1) C(18) -162.9(5) yes
P(2) Pt(1) P(1) C(24) -40.8(6) yes
P(2) Pt(1) P(1) C(30) 78.2(5) yes
P(2) Pt(1) C(2) C(1) 92.5(5) yes
P(2) Pt(1) C(2) C(3) -81.5(4) yes
P(2) C(36) C(37) C(38) -177.3(5) yes
P(2) C(36) C(41) C(40) 179.1(5) yes
P(2) C(42) C(43) C(44) 172.4(6) yes
P(2) C(42) C(47) C(46) -172.6(6) yes
P(2) C(48) C(49) C(50) 178.7(5) yes
P(2) C(48) C(53) C(52) -177.9(5) yes
O(1) C(3) O(2) C(4) -2.1(9) yes
O(1) C(3) C(2) C(1) -25.8(9) yes
O(2) C(3) C(2) C(1) 157.6(5) yes
C(1) S(1) C(12) C(13) 146.8(6) yes
C(1) S(1) C(12) C(17) -41.1(6) yes
C(1) C(6) C(7) C(8) 177.5(6) yes
C(1) C(6) C(11) C(10) -177.5(5) yes
C(2) Pt(1) P(1) C(18) 11.2(2) yes
C(2) Pt(1) P(1) C(24) 133.3(3) yes
C(2) Pt(1) P(1) C(30) -107.7(2) yes
C(2) Pt(1) P(2) C(36) -21.5(2) yes
C(2) Pt(1) P(2) C(42) -141.7(2) yes
C(2) Pt(1) P(2) C(48) 97.5(2) yes
C(2) C(1) S(1) C(12) 151.8(4) yes
C(2) C(1) C(6) C(7) 122.5(6) yes
C(2) C(1) C(6) C(11) -59.9(8) yes
C(2) C(3) O(2) C(4) 174.7(5) yes
C(3) O(2) C(4) C(5) 175.1(7) yes
C(3) C(2) C(1) C(6) -1.0(9) yes
C(6) C(1) S(1) C(12) -33.1(5) yes
C(6) C(7) C(8) C(9) 0(1) yes
C(6) C(11) C(10) C(9) -0.1(10) yes
C(7) C(6) C(11) C(10) 0.2(9) yes
C(7) C(8) C(9) C(10) 0(1) yes
C(8) C(7) C(6) C(11) -0.2(9) yes
C(8) C(9) C(10) C(11) 0(1) yes
C(12) C(13) C(14) C(15) 0(1) yes
C(12) C(17) C(16) C(15) 0(1) yes
C(13) C(12) C(17) C(16) -1(1) yes
C(13) C(14) C(15) C(16) -1(1) yes
C(14) C(13) C(12) C(17) 1(1) yes
C(14) C(15) C(16) C(17) 0(1) yes
C(18) P(1) C(24) C(25) 69.6(5) yes
C(18) P(1) C(24) C(29) -116.5(5) yes
C(18) P(1) C(30) C(31) 49.8(6) yes
C(18) P(1) C(30) C(35) -128.6(5) yes
C(18) C(19) C(20) C(21) -1(1) yes
C(18) C(23) C(22) C(21) 0(1) yes
C(19) C(18) P(1) C(24) 167.4(5) yes
C(19) C(18) P(1) C(30) 57.2(5) yes
C(19) C(18) C(23) C(22) 0.1(10) yes
C(19) C(20) C(21) C(22) 2(1) yes
C(20) C(19) C(18) C(23) 0(1) yes
C(20) C(21) C(22) C(23) -1(1) yes
C(23) C(18) P(1) C(24) -11.5(6) yes
C(23) C(18) P(1) C(30) -121.8(5) yes
C(24) P(1) C(30) C(31) -60.2(6) yes
C(24) P(1) C(30) C(35) 121.4(5) yes
C(24) C(25) C(26) C(27) -1(1) yes
C(24) C(29) C(28) C(27) -1(1) yes
C(25) C(24) P(1) C(30) 175.7(5) yes
C(25) C(24) C(29) C(28) 0(1) yes
C(25) C(26) C(27) C(28) 0(1) yes
C(26) C(25) C(24) C(29) 2.7(10) yes
C(26) C(27) C(28) C(29) 2(1) yes
C(29) C(24) P(1) C(30) -10.4(6) yes
C(30) C(31) C(32) C(33) 0(1) yes
C(30) C(35) C(34) C(33) 2(1) yes
C(31) C(30) C(35) C(34) -1(1) yes
C(31) C(32) C(33) C(34) 0(1) yes
C(32) C(31) C(30) C(35) 0(1) yes
C(32) C(33) C(34) C(35) -1(1) yes
C(36) P(2) C(42) C(43) -104.7(5) yes
C(36) P(2) C(42) C(47) 69.7(6) yes
C(36) P(2) C(48) C(49) -34.1(5) yes
C(36) P(2) C(48) C(53) 143.5(5) yes
C(36) C(37) C(38) C(39) -1.7(10) yes
C(36) C(41) C(40) C(39) -1.9(9) yes
C(37) C(36) P(2) C(42) -155.2(4) yes
C(37) C(36) P(2) C(48) -44.8(5) yes
C(37) C(36) C(41) C(40) 0.5(8) yes
C(37) C(38) C(39) C(40) 0(1) yes
C(38) C(37) C(36) C(41) 1.2(9) yes
C(38) C(39) C(40) C(41) 1(1) yes
C(41) C(36) P(2) C(42) 26.3(5) yes
C(41) C(36) P(2) C(48) 136.7(4) yes
C(42) P(2) C(48) C(49) 72.4(5) yes
C(42) P(2) C(48) C(53) -110.0(5) yes
C(42) C(43) C(44) C(45) 1(1) yes
C(42) C(47) C(46) C(45) 0(1) yes
C(43) C(42) P(2) C(48) 147.3(5) yes
C(43) C(42) C(47) C(46) 1(1) yes
C(43) C(44) C(45) C(46) 0(1) yes
C(44) C(43) C(42) C(47) -2(1) yes
C(44) C(45) C(46) C(47) 0(1) yes
C(47) C(42) P(2) C(48) -38.2(6) yes
C(48) C(49) C(50) C(51) 0(1) yes
C(48) C(53) C(52) C(51) -1(1) yes
C(49) C(48) C(53) C(52) -0.2(10) yes
C(49) C(50) C(51) C(52) 0(1) yes
C(50) C(49) C(48) C(53) 1.1(9) yes
C(50) C(51) C(52) C(53) 1(1) yes
C(54) C(55) C(58) C(57) 3(2) yes
C(54) C(56) C(59) C(57) -2(3) yes
C(55) C(54) C(56) C(59) 2(2) yes
C(55) C(58) C(57) C(59) -3(3) yes
C(56) C(54) C(55) C(58) -2(2) yes
C(56) C(59) C(57) C(58) 3(3) yes
C(56) C(59) C(57) C(58) 3(3) yes
